data_4126005
loop_
_publ_author_name
'Filatov, Mikhail A.'
'Karuthedath, Safakath'
'Polestshuk, Pavel M.'
'Savoie, Huguette'
'Flanagan, Keith J.'
'Sy, Cindy'
'Sitte, Elisabeth'
'Telitchko, Maxime'
'Laquai, Fr\'ed\'eric'
'Boyle, Ross W.'
'Senge, Mathias O.'

_publ_section_title
;
 Generation of Triplet Excited States via Photoinduced Electron Transfer
 in meso-anthra-BODIPY: Fluorogenic Response toward Singlet Oxygen in
 Solution and in Vitro.
;
_journal_issue 18
_journal_name_full 'Journal of the American Chemical Society'
_journal_page_first 6282
_journal_page_last 6285
_journal_paper_doi 10.1021/jacs.7b00551
_journal_volume 139
_journal_year 2017
_chemical_formula_moiety '0.5(C H2 Cl2), C26 H21 B F2 N2 O2'
_chemical_formula_sum 'C26.5 H22 B Cl F2 N2 O2'
_chemical_formula_weight 484.72
_chemical_name_common BAD2-BA
_space_group_crystal_system monoclinic
_space_group_IT_number 14
_space_group_name_Hall '-P 2yn'
_space_group_name_H-M_alt 'P 1 21/n 1'
_symmetry_space_group_name_Hall '-P 2yn'
_symmetry_space_group_name_H-M 'P 1 21/n 1'
_atom_sites_solution_hydrogens mixed
_atom_sites_solution_primary direct
_audit_creation_date 2017-01-03
_audit_creation_method
;
Olex2 1.2
(compiled 2016.11.30 svn.r3356 for OlexSys, GUI svn.r5269)
;
_cell_angle_alpha 90
_cell_angle_beta 107.061(2)
_cell_angle_gamma 90
_cell_formula_units_Z 4
_cell_length_a 17.3115(10)
_cell_length_b 6.4766(4)
_cell_length_c 20.9257(12)
_cell_measurement_reflns_used 7402
_cell_measurement_temperature 100
_cell_measurement_theta_max 25.32
_cell_measurement_theta_min 2.70
_cell_volume 2242.9(2)
_computing_cell_refinement 'SAINT+ Ver. 8.34A (Bruker, 2014)'
_computing_data_collection 'APEX 3 (Bruker, 2015) '
_computing_data_reduction 'SAINT+ Ver. 8.34A (Bruker, 2014)'
_computing_molecular_graphics 'Olex2 (Dolomanov et al., 2009)'
_computing_publication_material 'Olex2 (Dolomanov et al., 2009)'
_computing_structure_refinement 'XL (Sheldrick, 2008)'
_computing_structure_solution 'XT (Sheldrick, 2015)'
_diffrn_ambient_temperature 100.0
_diffrn_detector 'Bruker APEX2 area detector'
_diffrn_detector_area_resol_mean 7.9
_diffrn_detector_type 'CCD area detector'
_diffrn_measured_fraction_theta_full 0.995
_diffrn_measured_fraction_theta_max 0.995
_diffrn_measurement_device 'Kappa diffractometer'
_diffrn_measurement_device_type 'Bruker SMART APEX2 area detector'
_diffrn_measurement_method '\w and \f scans'
_diffrn_radiation_monochromator 'mirror optics'
_diffrn_radiation_probe x-ray
_diffrn_radiation_type MoK\a
_diffrn_radiation_wavelength 0.71073
_diffrn_reflns_av_R_equivalents 0.0916
_diffrn_reflns_av_unetI/netI 0.0476
_diffrn_reflns_Laue_measured_fraction_full 0.995
_diffrn_reflns_Laue_measured_fraction_max 0.995
_diffrn_reflns_limit_h_max 20
_diffrn_reflns_limit_h_min -20
_diffrn_reflns_limit_k_max 7
_diffrn_reflns_limit_k_min -7
_diffrn_reflns_limit_l_max 25
_diffrn_reflns_limit_l_min -25
_diffrn_reflns_number 33492
_diffrn_reflns_point_group_measured_fraction_full 0.995
_diffrn_reflns_point_group_measured_fraction_max 0.995
_diffrn_reflns_theta_full 25.390
_diffrn_reflns_theta_max 25.390
_diffrn_reflns_theta_min 2.695
_diffrn_source 'sealed X-ray tube'
_diffrn_source_target Mok\a
_diffrn_standards_number 0
_exptl_absorpt_coefficient_mu 0.216
_exptl_absorpt_correction_T_max 0.7452
_exptl_absorpt_correction_T_min 0.6672
_exptl_absorpt_correction_type multi-scan
_exptl_absorpt_process_details
;
SADABS-2014/5 (Bruker,2014/5) was used for absorption correction.
wR2(int) was 0.0672 before and 0.0590 after correction.
The Ratio of minimum to maximum transmission is 0.8953.
The \l/2 correction factor is 0.00150.
;
_exptl_crystal_colour 'clear light orange'
_exptl_crystal_colour_lustre clear
_exptl_crystal_colour_modifier light
_exptl_crystal_colour_primary orange
_exptl_crystal_density_diffrn 1.435
_exptl_crystal_description plate
_exptl_crystal_F_000 1004
_exptl_crystal_recrystallization_method
;
The material was recrystallised from a mixture of DCM and 
methanol by slow evaporation'
;
_exptl_crystal_size_max 0.2
_exptl_crystal_size_mid 0.2
_exptl_crystal_size_min 0.08
_refine_diff_density_max 0.227
_refine_diff_density_min -0.312
_refine_diff_density_rms 0.056
_refine_ls_extinction_method none
_refine_ls_goodness_of_fit_ref 1.035
_refine_ls_hydrogen_treatment mixed
_refine_ls_matrix_type full
_refine_ls_number_parameters 336
_refine_ls_number_reflns 4113
_refine_ls_number_restraints 2
_refine_ls_restrained_S_all 1.035
_refine_ls_R_factor_all 0.0773
_refine_ls_R_factor_gt 0.0426
_refine_ls_shift/su_max 0.000
_refine_ls_shift/su_mean 0.000
_refine_ls_structure_factor_coef Fsqd
_refine_ls_weighting_details 'w=1/[\s^2^(Fo^2^)+(0.0418P)^2^+0.9346P] where P=(Fo^2^+2Fc^2^)/3'
_refine_ls_weighting_scheme calc
_refine_ls_wR_factor_gt 0.0855
_refine_ls_wR_factor_ref 0.0976
_reflns_Friedel_coverage 0.000
_reflns_number_gt 2876
_reflns_number_total 4113
_reflns_threshold_expression 'I > 2\s(I)'
_cod_data_source_file ja7b00551_si_004.cif
_cod_data_source_block kjf122
_cod_depositor_comments 'Adding full bibliography for 4126005--4126007.cif.'
_cod_original_formula_sum 'C26.50 H22 B Cl F2 N2 O2'
_cod_database_code 4126005
_shelx_space_group_comment
;
The symmetry employed for this shelxl refinement is uniquely defined
by the following loop, which should always be used as a source of
symmetry information in preference to the above space-group names.
They are only intended as comments.
;
_olex2_refinement_description
;
1. Fixed Uiso
 At 1.2 times of:
  All C(H) groups
 At 1.5 times of:
  All C(H,H,H) groups
2. Restrained distances
 C34-H34A = C34-H34B
 0.98 with sigma of 0.01
3. Others
 Fixed Sof: C34(0.5) Cl35(0.5) Cl36(0.5) H34A(0.5) H34B(0.5)
4.a Aromatic/amide H refined with riding coordinates:
 C9(H9), C8(H8), C4(H4), C3(H3), C27(H27), C26(H26), C25(H25), C24(H24),
 C20(H20), C19(H19), C18(H18), C17(H17)
4.b Idealised Me refined as rotating group:
 C30(H30A,H30B,H30C), C31(H31A,H31B,H31C), C33(H33A,H33B,H33C)
;
_shelx_shelxl_version_number 2014/7
_olex2_diffrn_ambient_temperature_device 'Oxford Cryosystems'
_olex2_exptl_crystal_mounting_method 'The crystal was mounted on a MITIGEN micromount with oil'
_olex2_submission_special_instructions 'No special instructions were received'

loop_
_space_group_symop_operation_xyz
'x, y, z'
'-x+1/2, y+1/2, -z+1/2'
'-x, -y, -z'
'x-1/2, -y-1/2, z-1/2'

loop_
_atom_site_label
_atom_site_type_symbol
_atom_site_fract_x
_atom_site_fract_y
_atom_site_fract_z
_atom_site_U_iso_or_equiv
_atom_site_adp_type
_atom_site_occupancy
_atom_site_site_symmetry_order
_atom_site_calc_flag
_atom_site_refinement_flags_posn
_atom_site_refinement_flags_occupancy
_atom_site_disorder_assembly
_atom_site_disorder_group
C34 C -0.0100(3) 0.5332(9) 0.4706(3) 0.0337(12) Uani 0.5 1 d D P A 1
Cl35 Cl 0.05378(15) 0.6689(4) 0.53824(12) 0.0627(7) Uani 0.5 1 d . P A 1
Cl36 Cl -0.03621(13) 0.2945(4) 0.49720(11) 0.0473(6) Uani 0.5 1 d . P A 1
B12 B 0.19088(14) 0.6161(4) 0.38372(12) 0.0147(5) Uani 1 1 d . . . .
C30 C 0.08667(12) 0.2220(3) 0.35821(11) 0.0199(5) Uani 1 1 d . . . .
H30A H 0.0788 0.0722 0.3542 0.030 Uiso 1 1 calc GR . . .
H30B H 0.1070 0.2722 0.3220 0.030 Uiso 1 1 calc GR . . .
H30C H 0.0350 0.2892 0.3553 0.030 Uiso 1 1 calc GR . . .
C10 C 0.14608(12) 0.2715(3) 0.42371(10) 0.0154(5) Uani 1 1 d . . . .
C9 C 0.16245(12) 0.1554(3) 0.48301(10) 0.0176(5) Uani 1 1 d . . . .
H9 H 0.1393 0.0256 0.4880 0.021 Uiso 1 1 calc R . . .
C8 C 0.21763(12) 0.2625(3) 0.53225(10) 0.0165(5) Uani 1 1 d . . . .
H8 H 0.2395 0.2205 0.5775 0.020 Uiso 1 1 calc R . . .
C7 C 0.23627(12) 0.4479(3) 0.50351(10) 0.0141(4) Uani 1 1 d . . . .
C6 C 0.28770(11) 0.6124(3) 0.52871(10) 0.0132(4) Uani 1 1 d . . . .
C5 C 0.29926(12) 0.7706(3) 0.48668(10) 0.0143(5) Uani 1 1 d . . . .
C4 C 0.35274(12) 0.9402(3) 0.49865(10) 0.0160(5) Uani 1 1 d . . . .
H4 H 0.3892 0.9783 0.5405 0.019 Uiso 1 1 calc R . . .
C3 C 0.34265(12) 1.0406(3) 0.43877(10) 0.0173(5) Uani 1 1 d . . . .
H3 H 0.3711 1.1599 0.4318 0.021 Uiso 1 1 calc R . . .
C2 C 0.28297(12) 0.9352(3) 0.38998(10) 0.0158(5) Uani 1 1 d . . . .
C31 C 0.25294(13) 0.9823(4) 0.31737(10) 0.0209(5) Uani 1 1 d . . . .
H31A H 0.2608 1.1294 0.3102 0.031 Uiso 1 1 calc GR . . .
H31B H 0.1953 0.9487 0.3007 0.031 Uiso 1 1 calc GR . . .
H31C H 0.2829 0.8999 0.2934 0.031 Uiso 1 1 calc GR . . .
C15 C 0.34006(12) 0.6180(3) 0.60072(10) 0.0134(4) Uani 1 1 d . . . .
C28 C 0.33250(12) 0.5196(3) 0.70871(10) 0.0151(5) Uani 1 1 d . . . .
C27 C 0.30142(12) 0.3918(3) 0.74805(10) 0.0171(5) Uani 1 1 d . . . .
H27 H 0.2625 0.2895 0.7282 0.021 Uiso 1 1 calc R . . .
C26 C 0.32789(13) 0.4150(4) 0.81697(11) 0.0213(5) Uani 1 1 d . . . .
H26 H 0.3072 0.3276 0.8445 0.026 Uiso 1 1 calc R . . .
C25 C 0.38439(13) 0.5652(4) 0.84571(11) 0.0215(5) Uani 1 1 d . . . .
H25 H 0.4032 0.5786 0.8930 0.026 Uiso 1 1 calc R . . .
C24 C 0.41347(12) 0.6960(4) 0.80566(10) 0.0184(5) Uani 1 1 d . . . .
H24 H 0.4515 0.8003 0.8257 0.022 Uiso 1 1 calc R . . .
C23 C 0.38762(12) 0.6760(3) 0.73661(10) 0.0148(5) Uani 1 1 d . . . .
C22 C 0.41619(12) 0.8071(3) 0.68806(10) 0.0153(5) Uani 1 1 d . . . .
C21 C 0.47372(12) 0.6755(3) 0.66296(10) 0.0144(5) Uani 1 1 d . . . .
C20 C 0.55670(12) 0.6546(3) 0.68540(10) 0.0175(5) Uani 1 1 d . . . .
H20 H 0.5883 0.7320 0.7224 0.021 Uiso 1 1 calc R . . .
C19 C 0.59230(13) 0.5158(4) 0.65173(11) 0.0212(5) Uani 1 1 d . . . .
H19 H 0.6493 0.4989 0.6659 0.025 Uiso 1 1 calc R . . .
C18 C 0.54618(13) 0.4017(4) 0.59799(10) 0.0203(5) Uani 1 1 d . . . .
H18 H 0.5720 0.3093 0.5755 0.024 Uiso 1 1 calc R . . .
C17 C 0.46232(12) 0.4213(3) 0.57652(10) 0.0168(5) Uani 1 1 d . . . .
H17 H 0.4303 0.3429 0.5399 0.020 Uiso 1 1 calc R . . .
C16 C 0.42752(12) 0.5580(3) 0.61018(10) 0.0131(4) Uani 1 1 d . . . .
C33 C 0.44419(13) 1.0214(3) 0.71063(11) 0.0207(5) Uani 1 1 d . . . .
H33A H 0.4022 1.0928 0.7250 0.031 Uiso 1 1 calc GR . . .
H33B H 0.4548 1.0973 0.6736 0.031 Uiso 1 1 calc GR . . .
H33C H 0.4939 1.0140 0.7481 0.031 Uiso 1 1 calc GR . . .
F13 F 0.20816(7) 0.53089(19) 0.32831(6) 0.0216(3) Uani 1 1 d . . . .
F14 F 0.11527(7) 0.70899(19) 0.36275(6) 0.0228(3) Uani 1 1 d . . . .
N1 N 0.25695(10) 0.7722(3) 0.41865(8) 0.0136(4) Uani 1 1 d . . . .
N11 N 0.19102(10) 0.4455(3) 0.43556(8) 0.0136(4) Uani 1 1 d . . . .
O29 O 0.30486(8) 0.4869(2) 0.64021(7) 0.0158(3) Uani 1 1 d . . . .
O32 O 0.34612(8) 0.8186(2) 0.62799(6) 0.0138(3) Uani 1 1 d . . . .
H34A H 0.016(3) 0.512(7) 0.4356(17) 0.033(14) Uiso 0.5 1 d D P . .
H34B H -0.061(3) 0.611(12) 0.454(4) 0.12(3) Uiso 0.5 1 d D P . .

loop_
_atom_site_aniso_label
_atom_site_aniso_U_11
_atom_site_aniso_U_22
_atom_site_aniso_U_33
_atom_site_aniso_U_23
_atom_site_aniso_U_13
_atom_site_aniso_U_12
C34 0.040(3) 0.030(3) 0.034(3) 0.006(2) 0.017(3) 0.005(3)
Cl35 0.0540(15) 0.0664(18) 0.0818(17) -0.0450(15) 0.0417(14) -0.0316(12)
Cl36 0.0320(9) 0.0328(9) 0.0724(15) 0.0093(12) 0.0079(11) -0.0081(7)
B12 0.0133(12) 0.0161(13) 0.0147(12) 0.0008(10) 0.0040(10) 0.0002(10)
C30 0.0177(11) 0.0178(12) 0.0232(12) -0.0016(10) 0.0043(9) -0.0027(10)
C10 0.0126(10) 0.0156(11) 0.0196(11) -0.0018(9) 0.0072(9) -0.0002(9)
C9 0.0171(11) 0.0150(12) 0.0218(12) 0.0017(9) 0.0074(9) -0.0003(9)
C8 0.0165(11) 0.0179(12) 0.0163(11) 0.0018(9) 0.0066(9) 0.0003(9)
C7 0.0118(10) 0.0184(11) 0.0128(10) -0.0003(9) 0.0045(8) 0.0016(9)
C6 0.0105(10) 0.0150(11) 0.0162(11) -0.0002(9) 0.0071(8) 0.0036(9)
C5 0.0131(10) 0.0177(12) 0.0126(11) -0.0016(9) 0.0043(8) 0.0015(9)
C4 0.0150(11) 0.0175(11) 0.0166(11) -0.0040(9) 0.0062(9) -0.0020(9)
C3 0.0193(11) 0.0146(11) 0.0196(11) 0.0002(9) 0.0082(9) -0.0046(9)
C2 0.0162(11) 0.0162(11) 0.0167(11) -0.0006(9) 0.0075(9) -0.0001(9)
C31 0.0250(12) 0.0211(13) 0.0165(11) 0.0027(10) 0.0058(9) -0.0024(10)
C15 0.0150(10) 0.0134(11) 0.0132(10) -0.0017(9) 0.0063(8) -0.0014(9)
C28 0.0134(10) 0.0190(12) 0.0144(11) -0.0014(9) 0.0063(8) 0.0029(9)
C27 0.0151(11) 0.0193(12) 0.0184(11) -0.0009(9) 0.0074(9) -0.0016(9)
C26 0.0199(11) 0.0267(13) 0.0199(12) 0.0035(10) 0.0099(9) -0.0004(10)
C25 0.0210(12) 0.0287(13) 0.0157(11) -0.0003(10) 0.0067(9) 0.0034(10)
C24 0.0161(11) 0.0236(12) 0.0161(11) -0.0029(10) 0.0058(9) 0.0008(10)
C23 0.0129(10) 0.0170(12) 0.0161(11) 0.0003(9) 0.0069(9) 0.0034(9)
C22 0.0134(10) 0.0179(11) 0.0137(11) -0.0003(9) 0.0028(8) 0.0001(9)
C21 0.0168(10) 0.0149(11) 0.0135(10) 0.0031(9) 0.0079(9) -0.0010(9)
C20 0.0136(10) 0.0231(12) 0.0153(11) 0.0027(9) 0.0034(9) -0.0041(9)
C19 0.0140(11) 0.0292(14) 0.0218(12) 0.0043(10) 0.0075(9) 0.0027(10)
C18 0.0225(12) 0.0218(13) 0.0206(12) 0.0014(10) 0.0126(10) 0.0052(10)
C17 0.0209(11) 0.0159(12) 0.0148(11) 0.0009(9) 0.0072(9) -0.0008(9)
C16 0.0144(10) 0.0133(11) 0.0126(10) 0.0032(9) 0.0057(8) -0.0012(9)
C33 0.0254(12) 0.0183(12) 0.0191(12) -0.0015(10) 0.0075(10) -0.0013(10)
F13 0.0277(7) 0.0232(7) 0.0159(6) -0.0036(6) 0.0095(5) -0.0066(6)
F14 0.0151(6) 0.0195(7) 0.0303(7) 0.0037(6) 0.0012(5) 0.0012(5)
N1 0.0143(9) 0.0135(9) 0.0139(9) 0.0010(7) 0.0055(7) 0.0001(7)
N11 0.0127(9) 0.0133(9) 0.0152(9) -0.0007(8) 0.0047(7) 0.0003(7)
O29 0.0170(7) 0.0194(8) 0.0127(7) 0.0004(6) 0.0072(6) -0.0042(6)
O32 0.0141(7) 0.0141(8) 0.0122(7) -0.0016(6) 0.0025(6) 0.0012(6)

loop_
_atom_type_symbol
_atom_type_description
_atom_type_scat_dispersion_real
_atom_type_scat_dispersion_imag
_atom_type_scat_source
C C 0.0033 0.0016 'International Tables Vol C Tables 4.2.6.8 and 6.1.1.4'
H H 0.0000 0.0000 'International Tables Vol C Tables 4.2.6.8 and 6.1.1.4'
B B 0.0013 0.0007 'International Tables Vol C Tables 4.2.6.8 and 6.1.1.4'
Cl Cl 0.1484 0.1585 'International Tables Vol C Tables 4.2.6.8 and 6.1.1.4'
F F 0.0171 0.0103 'International Tables Vol C Tables 4.2.6.8 and 6.1.1.4'
N N 0.0061 0.0033 'International Tables Vol C Tables 4.2.6.8 and 6.1.1.4'
O O 0.0106 0.0060 'International Tables Vol C Tables 4.2.6.8 and 6.1.1.4'

loop_
_geom_angle_atom_site_label_1
_geom_angle_atom_site_label_2
_geom_angle_atom_site_label_3
_geom_angle
_geom_angle_site_symmetry_1
_geom_angle_site_symmetry_3
C34 C34 Cl35 56.8(5) 3_566 .
C34 C34 Cl35 78.8(5) 3_566 3_566
C34 C34 Cl36 81.3(5) 3_566 3_566
C34 C34 Cl36 53.6(4) 3_566 .
C34 C34 H34A 129(3) 3_566 .
C34 C34 H34B 119(5) 3_566 .
Cl35 C34 Cl35 135.6(3) 3_566 .
Cl35 C34 Cl36 25.34(13) 3_566 .
Cl35 C34 H34A 111(3) . .
Cl35 C34 H34A 97(3) 3_566 .
Cl35 C34 H34B 108(5) . .
Cl35 C34 H34B 92(5) 3_566 .
Cl36 C34 Cl35 159.9(4) 3_566 3_566
Cl36 C34 Cl35 24.69(14) 3_566 .
Cl36 C34 Cl35 110.3(3) . .
Cl36 C34 Cl36 134.9(4) 3_566 .
Cl36 C34 H34A 98(3) 3_566 .
Cl36 C34 H34A 110(3) . .
Cl36 C34 H34B 95(5) 3_566 .
Cl36 C34 H34B 106(5) . .
H34A C34 H34B 111(6) . .
C34 Cl35 C34 44.4(3) 3_566 .
Cl36 Cl35 C34 96.3(4) 3_566 3_566
Cl36 Cl35 C34 52.1(3) 3_566 .
C34 Cl36 C34 45.1(4) 3_566 .
Cl35 Cl36 C34 58.4(4) 3_566 .
Cl35 Cl36 C34 103.2(4) 3_566 3_566
F13 B12 N1 110.13(16) . .
F13 B12 N11 110.09(18) . .
F14 B12 F13 108.72(18) . .
F14 B12 N1 111.42(18) . .
F14 B12 N11 109.75(17) . .
N1 B12 N11 106.72(17) . .
H30A C30 H30B 109.5 . .
H30A C30 H30C 109.5 . .
H30B C30 H30C 109.5 . .
C10 C30 H30A 109.5 . .
C10 C30 H30B 109.5 . .
C10 C30 H30C 109.5 . .
C9 C10 C30 127.14(19) . .
N11 C10 C30 123.66(19) . .
N11 C10 C9 109.14(18) . .
C10 C9 H9 126.0 . .
C8 C9 C10 107.96(19) . .
C8 C9 H9 126.0 . .
C9 C8 H8 126.2 . .
C9 C8 C7 107.70(18) . .
C7 C8 H8 126.2 . .
C6 C7 C8 133.39(19) . .
C6 C7 N11 119.74(18) . .
N11 C7 C8 106.86(17) . .
C7 C6 C5 121.06(18) . .
C7 C6 C15 121.72(18) . .
C5 C6 C15 116.92(18) . .
C6 C5 C4 131.65(19) . .
N1 C5 C6 121.05(18) . .
N1 C5 C4 107.20(18) . .
C5 C4 H4 126.1 . .
C3 C4 C5 107.75(19) . .
C3 C4 H4 126.1 . .
C4 C3 H3 126.2 . .
C4 C3 C2 107.65(19) . .
C2 C3 H3 126.2 . .
C3 C2 C31 127.44(19) . .
N1 C2 C3 109.10(18) . .
N1 C2 C31 123.42(19) . .
C2 C31 H31A 109.5 . .
C2 C31 H31B 109.5 . .
C2 C31 H31C 109.5 . .
H31A C31 H31B 109.5 . .
H31A C31 H31C 109.5 . .
H31B C31 H31C 109.5 . .
C6 C15 C16 113.98(16) . .
O29 C15 C6 109.07(16) . .
O29 C15 C16 110.36(16) . .
O32 C15 C6 112.13(16) . .
O32 C15 C16 103.29(16) . .
O32 C15 O29 107.75(15) . .
C27 C28 C23 121.53(19) . .
C27 C28 O29 116.56(18) . .
O29 C28 C23 121.90(18) . .
C28 C27 H27 120.5 . .
C28 C27 C26 119.1(2) . .
C26 C27 H27 120.5 . .
C27 C26 H26 119.9 . .
C25 C26 C27 120.2(2) . .
C25 C26 H26 119.9 . .
C26 C25 H25 119.9 . .
C26 C25 C24 120.1(2) . .
C24 C25 H25 119.9 . .
C25 C24 H24 119.7 . .
C25 C24 C23 120.6(2) . .
C23 C24 H24 119.7 . .
C28 C23 C22 116.35(18) . .
C24 C23 C28 118.34(19) . .
C24 C23 C22 125.28(19) . .
C23 C22 C21 107.13(17) . .
C33 C22 C23 116.52(17) . .
C33 C22 C21 116.38(17) . .
O32 C22 C23 104.61(15) . .
O32 C22 C21 101.14(15) . .
O32 C22 C33 109.36(17) . .
C20 C21 C22 131.35(19) . .
C20 C21 C16 121.11(19) . .
C16 C21 C22 107.48(17) . .
C21 C20 H20 121.2 . .
C21 C20 C19 117.5(2) . .
C19 C20 H20 121.2 . .
C20 C19 H19 119.4 . .
C18 C19 C20 121.30(19) . .
C18 C19 H19 119.4 . .
C19 C18 H18 119.6 . .
C19 C18 C17 120.71(19) . .
C17 C18 H18 119.6 . .
C18 C17 H17 121.2 . .
C16 C17 C18 117.7(2) . .
C16 C17 H17 121.2 . .
C21 C16 C15 106.47(17) . .
C17 C16 C15 131.88(19) . .
C17 C16 C21 121.65(18) . .
C22 C33 H33A 109.5 . .
C22 C33 H33B 109.5 . .
C22 C33 H33C 109.5 . .
H33A C33 H33B 109.5 . .
H33A C33 H33C 109.5 . .
H33B C33 H33C 109.5 . .
C5 N1 B12 124.96(17) . .
C2 N1 B12 126.72(17) . .
C2 N1 C5 108.31(17) . .
C10 N11 B12 125.79(17) . .
C10 N11 C7 108.32(17) . .
C7 N11 B12 125.87(17) . .
C28 O29 C15 115.30(15) . .
C15 O32 C22 104.13(15) . .

loop_
_geom_bond_atom_site_label_1
_geom_bond_atom_site_label_2
_geom_bond_distance
_geom_bond_site_symmetry_2
C34 C34 1.252(10) 3_566
C34 Cl35 1.754(6) .
C34 Cl35 1.497(6) 3_566
C34 Cl36 1.747(6) .
C34 Cl36 1.422(6) 3_566
C34 H34A 0.978(10) .
C34 H34B 0.983(10) .
Cl35 C34 1.497(6) 3_566
Cl35 Cl36 0.753(2) 3_566
Cl36 C34 1.422(6) 3_566
Cl36 Cl35 0.753(2) 3_566
B12 F13 1.393(3) .
B12 F14 1.389(3) .
B12 N1 1.541(3) .
B12 N11 1.548(3) .
C30 H30A 0.9800 .
C30 H30B 0.9800 .
C30 H30C 0.9800 .
C30 C10 1.487(3) .
C10 C9 1.407(3) .
C10 N11 1.350(3) .
C9 H9 0.9500 .
C9 C8 1.370(3) .
C8 H8 0.9500 .
C8 C7 1.421(3) .
C7 C6 1.390(3) .
C7 N11 1.408(2) .
C6 C5 1.402(3) .
C6 C15 1.514(3) .
C5 C4 1.411(3) .
C5 N1 1.397(3) .
C4 H4 0.9500 .
C4 C3 1.376(3) .
C3 H3 0.9500 .
C3 C2 1.399(3) .
C2 C31 1.486(3) .
C2 N1 1.355(3) .
C31 H31A 0.9800 .
C31 H31B 0.9800 .
C31 H31C 0.9800 .
C15 C16 1.519(3) .
C15 O29 1.439(2) .
C15 O32 1.410(2) .
C28 C27 1.383(3) .
C28 C23 1.397(3) .
C28 O29 1.388(2) .
C27 H27 0.9500 .
C27 C26 1.387(3) .
C26 H26 0.9500 .
C26 C25 1.386(3) .
C25 H25 0.9500 .
C25 C24 1.386(3) .
C24 H24 0.9500 .
C24 C23 1.388(3) .
C23 C22 1.514(3) .
C22 C21 1.517(3) .
C22 C33 1.500(3) .
C22 O32 1.470(2) .
C21 C20 1.381(3) .
C21 C16 1.386(3) .
C20 H20 0.9500 .
C20 C19 1.393(3) .
C19 H19 0.9500 .
C19 C18 1.386(3) .
C18 H18 0.9500 .
C18 C17 1.394(3) .
C17 H17 0.9500 .
C17 C16 1.375(3) .
C33 H33A 0.9800 .
C33 H33B 0.9800 .
C33 H33C 0.9800 .

loop_
_geom_hbond_atom_site_label_D
_geom_hbond_atom_site_label_H
_geom_hbond_atom_site_label_A
_geom_hbond_distance_DH
_geom_hbond_distance_HA
_geom_hbond_distance_DA
_geom_hbond_angle_DHA
_geom_hbond_site_symmetry_A
C30 H30A F14 0.98 2.43 3.357(3) 157.9 1_545
C30 H30B F13 0.98 2.40 3.096(2) 127.6 .
C9 H9 Cl36 0.95 2.81 3.738(3) 165.1 3_556
C8 H8 O29 0.95 2.26 2.738(3) 110.2 .

loop_
_geom_torsion_atom_site_label_1
_geom_torsion_atom_site_label_2
_geom_torsion_atom_site_label_3
_geom_torsion_atom_site_label_4
_geom_torsion
_geom_torsion_site_symmetry_1
_geom_torsion_site_symmetry_4
C34 C34 Cl35 Cl36 -172.9(7) 3_566 3_566
C34 C34 Cl36 Cl35 173.1(7) 3_566 3_566
Cl35 C34 Cl35 C34 0.000(1) 3_566 3_566
Cl35 C34 Cl35 Cl36 -172.9(7) 3_566 3_566
Cl35 C34 Cl36 C34 2.7(3) . 3_566
Cl35 C34 Cl36 C34 -173.1(7) 3_566 3_566
Cl35 C34 Cl36 Cl35 175.8(4) . 3_566
Cl36 C34 Cl35 C34 -2.6(3) . 3_566
Cl36 C34 Cl35 C34 172.9(7) 3_566 3_566
Cl36 C34 Cl35 Cl36 -175.4(5) . 3_566
Cl36 C34 Cl36 C34 0.000(2) 3_566 3_566
Cl36 C34 Cl36 Cl35 173.1(7) 3_566 3_566
C30 C10 C9 C8 -176.40(19) . .
C30 C10 N11 B12 -2.3(3) . .
C30 C10 N11 C7 176.10(18) . .
C10 C9 C8 C7 -0.1(2) . .
C9 C10 N11 B12 -179.70(18) . .
C9 C10 N11 C7 -1.3(2) . .
C9 C8 C7 C6 -179.4(2) . .
C9 C8 C7 N11 -0.7(2) . .
C8 C7 C6 C5 174.6(2) . .
C8 C7 C6 C15 1.1(3) . .
C8 C7 N11 B12 179.61(17) . .
C8 C7 N11 C10 1.2(2) . .
C7 C6 C5 C4 -173.2(2) . .
C7 C6 C5 N1 2.6(3) . .
C7 C6 C15 C16 100.6(2) . .
C7 C6 C15 O29 -23.2(2) . .
C7 C6 C15 O32 -142.51(18) . .
C6 C7 N11 B12 -1.4(3) . .
C6 C7 N11 C10 -179.81(17) . .
C6 C5 C4 C3 176.1(2) . .
C6 C5 N1 B12 4.4(3) . .
C6 C5 N1 C2 -176.85(18) . .
C6 C15 C16 C21 146.21(18) . .
C6 C15 C16 C17 -32.7(3) . .
C6 C15 O29 C28 -162.83(16) . .
C6 C15 O32 C22 -163.31(15) . .
C5 C6 C15 C16 -73.2(2) . .
C5 C6 C15 O29 162.97(16) . .
C5 C6 C15 O32 43.7(2) . .
C5 C4 C3 C2 0.4(2) . .
C4 C5 N1 B12 -178.88(17) . .
C4 C5 N1 C2 -0.1(2) . .
C4 C3 C2 C31 -178.2(2) . .
C4 C3 C2 N1 -0.4(2) . .
C3 C2 N1 B12 179.09(18) . .
C3 C2 N1 C5 0.3(2) . .
C31 C2 N1 B12 -3.1(3) . .
C31 C2 N1 C5 178.17(19) . .
C15 C6 C5 C4 0.6(3) . .
C15 C6 C5 N1 176.47(17) . .
C28 C27 C26 C25 0.4(3) . .
C28 C23 C22 C21 -73.4(2) . .
C28 C23 C22 C33 154.31(18) . .
C28 C23 C22 O32 33.5(2) . .
C27 C28 C23 C24 2.5(3) . .
C27 C28 C23 C22 -179.18(18) . .
C27 C28 O29 C15 -178.22(17) . .
C27 C26 C25 C24 1.4(3) . .
C26 C25 C24 C23 -1.1(3) . .
C25 C24 C23 C28 -0.8(3) . .
C25 C24 C23 C22 -178.88(19) . .
C24 C23 C22 C21 104.8(2) . .
C24 C23 C22 C33 -27.6(3) . .
C24 C23 C22 O32 -148.41(19) . .
C23 C28 C27 C26 -2.3(3) . .
C23 C28 O29 C15 3.0(3) . .
C23 C22 C21 C20 -92.7(3) . .
C23 C22 C21 C16 84.50(19) . .
C23 C22 O32 C15 -70.93(17) . .
C22 C21 C20 C19 178.8(2) . .
C22 C21 C16 C15 1.1(2) . .
C22 C21 C16 C17 -179.85(18) . .
C21 C22 O32 C15 40.26(17) . .
C21 C20 C19 C18 -0.4(3) . .
C20 C21 C16 C15 178.64(18) . .
C20 C21 C16 C17 -2.3(3) . .
C20 C19 C18 C17 -0.7(3) . .
C19 C18 C17 C16 0.4(3) . .
C18 C17 C16 C15 179.9(2) . .
C18 C17 C16 C21 1.0(3) . .
C16 C15 O29 C28 71.2(2) . .
C16 C15 O32 C22 -40.16(17) . .
C16 C21 C20 C19 1.9(3) . .
C33 C22 C21 C20 39.7(3) . .
C33 C22 C21 C16 -143.09(18) . .
C33 C22 O32 C15 163.57(16) . .
F13 B12 N1 C5 -127.77(19) . .
F13 B12 N1 C2 53.7(3) . .
F13 B12 N11 C10 -55.5(3) . .
F13 B12 N11 C7 126.41(19) . .
F14 B12 N1 C5 111.5(2) . .
F14 B12 N1 C2 -67.1(3) . .
F14 B12 N11 C10 64.1(3) . .
F14 B12 N11 C7 -114.0(2) . .
N1 B12 N11 C10 -174.99(17) . .
N1 B12 N11 C7 6.9(3) . .
N1 C5 C4 C3 -0.2(2) . .
N11 B12 N1 C5 -8.3(3) . .
N11 B12 N1 C2 173.13(17) . .
N11 C10 C9 C8 0.9(2) . .
N11 C7 C6 C5 -4.0(3) . .
N11 C7 C6 C15 -177.55(17) . .
O29 C15 C16 C21 -90.66(19) . .
O29 C15 C16 C17 90.4(3) . .
O29 C15 O32 C22 76.65(17) . .
O29 C28 C27 C26 178.90(18) . .
O29 C28 C23 C24 -178.77(18) . .
O29 C28 C23 C22 -0.5(3) . .
O32 C15 C16 C21 24.3(2) . .
O32 C15 C16 C17 -154.7(2) . .
O32 C15 O29 C28 -40.9(2) . .
O32 C22 C21 C20 158.0(2) . .
O32 C22 C21 C16 -24.7(2) . .
